data_7103124
loop_
_publ_author_name
'Park, Ji Hoon'
'Kim, Eunha'
'Kim, Hyeong-Mook'
'Choi, Soo Young'
'Chung, Young Keun'

_publ_section_title
;
 Cobalt/rhodium heterobimetallic nanoparticle-catalyzed carbonylative
 [2+2+1] cycloaddition of allenes and bisallenes to Pauson-Khand-type
 reaction products.
;
_journal_issue 20
_journal_name_full 'Chemical communications (Cambridge, England)'
_journal_page_first 2388
_journal_page_last 2390
_journal_paper_doi 10.1039/b718107h
_journal_year 2008
_chemical_formula_moiety 'C19 H16 O'
_chemical_formula_sum 'C19 H16 O'
_chemical_formula_weight 260.32
_chemical_name_systematic
;
?
;
_space_group_IT_number 14
_symmetry_cell_setting monoclinic
_symmetry_space_group_name_Hall '-P 2ybc'
_symmetry_space_group_name_H-M 'P 1 21/c 1'
_atom_sites_solution_hydrogens geom
_atom_sites_solution_primary direct
_atom_sites_solution_secondary difmap
_audit_creation_method SHELXL-97
_cell_angle_alpha 90.00
_cell_angle_beta 91.098(2)
_cell_angle_gamma 90.00
_cell_formula_units_Z 4
_cell_length_a 11.6112(5)
_cell_length_b 6.3622(3)
_cell_length_c 19.4174(6)
_cell_measurement_reflns_used 7556
_cell_measurement_temperature 293(2)
_cell_measurement_theta_max 27.485
_cell_measurement_theta_min 0.998
_cell_volume 1434.15(10)
_computing_cell_refinement 'HKL Scalepack (Otwinowski & Minor 1997)'
_computing_data_collection 'Collect (Bruker AXS BV, 1997-2004)'
_computing_data_reduction 'HKL Denzo and Scalepack (Otwinowski & Minor 1997)'
_computing_molecular_graphics ORTEP32
_computing_publication_material WinGX
_computing_structure_refinement 'SHELXL-97 (Sheldrick, 1997)'
_computing_structure_solution 'SHELXS-97 (Sheldrick, 1990)'
_diffrn_ambient_temperature 293(2)
_diffrn_measured_fraction_theta_full 0.992
_diffrn_measured_fraction_theta_max 0.992
_diffrn_measurement_device_type KappaCCD
_diffrn_measurement_method CCD
_diffrn_radiation_monochromator graphite
_diffrn_radiation_source 'fine-focus sealed tube'
_diffrn_radiation_type MoK\a
_diffrn_radiation_wavelength 0.71073
_diffrn_reflns_av_R_equivalents 0.0199
_diffrn_reflns_av_sigmaI/netI 0.0300
_diffrn_reflns_limit_h_max 15
_diffrn_reflns_limit_h_min -14
_diffrn_reflns_limit_k_max 8
_diffrn_reflns_limit_k_min -7
_diffrn_reflns_limit_l_max 25
_diffrn_reflns_limit_l_min -25
_diffrn_reflns_number 5891
_diffrn_reflns_theta_full 27.40
_diffrn_reflns_theta_max 27.40
_diffrn_reflns_theta_min 3.51
_exptl_absorpt_coefficient_mu 0.073
_exptl_absorpt_correction_T_max 0.9785
_exptl_absorpt_correction_T_min 0.9576
_exptl_absorpt_correction_type empirical
_exptl_absorpt_process_details 'R. H. Blessing, Acta. Crystallogr., Sect A, 1995, 51, 33-38'
_exptl_crystal_colour yellow
_exptl_crystal_density_diffrn 1.206
_exptl_crystal_density_method 'not measured'
_exptl_crystal_description plate
_exptl_crystal_F_000 552
_exptl_crystal_size_max 0.60
_exptl_crystal_size_mid 0.50
_exptl_crystal_size_min 0.30
_refine_diff_density_max 0.134
_refine_diff_density_min -0.134
_refine_diff_density_rms 0.026
_refine_ls_extinction_method none
_refine_ls_goodness_of_fit_ref 1.033
_refine_ls_hydrogen_treatment mixed
_refine_ls_matrix_type full
_refine_ls_number_parameters 189
_refine_ls_number_reflns 3231
_refine_ls_number_restraints 0
_refine_ls_restrained_S_all 1.033
_refine_ls_R_factor_all 0.0679
_refine_ls_R_factor_gt 0.0442
_refine_ls_shift/su_max 0.000
_refine_ls_shift/su_mean 0.000
_refine_ls_structure_factor_coef Fsqd
_refine_ls_weighting_details 'calc w=1/[\s^2^(Fo^2^)+(0.0456P)^2^+0.1872P] where P=(Fo^2^+2Fc^2^)/3'
_refine_ls_weighting_scheme calc
_refine_ls_wR_factor_gt 0.1019
_refine_ls_wR_factor_ref 0.1136
_reflns_number_gt 2308
_reflns_number_total 3231
_reflns_threshold_expression >2sigma(I)
_cod_data_source_file b718107h.txt
_cod_data_source_block 1c
_cod_depositor_comments
;
The following automatic conversions were performed:
'_symmetry_cell_setting' value 'Monoclinic' changed to 'monoclinic'
according to '/home/saulius/struct/CIF-dictionaries/cif_core.dic'
dictionary named 'cif_core.dic' version 2.4.1 from 2010-06-29.

Automatic conversion script
Id: cif_fix_enum 1527 2010-12-29 10:47:43Z saulius 
;
_cod_original_sg_symbol_H-M 'P 21/c'
_cod_database_code 7103124

loop_
_symmetry_equiv_pos_as_xyz
'x, y, z'
'-x, y+1/2, -z+1/2'
'-x, -y, -z'
'x, -y-1/2, z-1/2'

loop_
_atom_site_label
_atom_site_type_symbol
_atom_site_fract_x
_atom_site_fract_y
_atom_site_fract_z
_atom_site_U_iso_or_equiv
_atom_site_adp_type
_atom_site_occupancy
_atom_site_symmetry_multiplicity
_atom_site_calc_flag
_atom_site_refinement_flags
_atom_site_disorder_assembly
_atom_site_disorder_group
O1 O 0.33038(10) 0.00807(15) -0.02987(6) 0.0769(3) Uani 1 1 d . . .
C1 C 0.33034(12) 0.1827(2) -0.00311(7) 0.0535(3) Uani 1 1 d . . .
C2 C 0.24613(11) 0.35381(19) -0.01848(6) 0.0469(3) Uani 1 1 d . . .
C3 C 0.16591(12) 0.3312(2) -0.06836(7) 0.0531(3) Uani 1 1 d . . .
H3 H 0.1693(11) 0.194(2) -0.0915(7) 0.059(4) Uiso 1 1 d . . .
C4 C 0.07895(11) 0.4771(2) -0.09486(6) 0.0559(3) Uani 1 1 d . . .
C5 C 0.01368(14) 0.4163(3) -0.15270(8) 0.0759(5) Uani 1 1 d . . .
H5 H 0.0257 0.2849 -0.1722 0.091 Uiso 1 1 calc R . .
C6 C -0.06823(17) 0.5484(4) -0.18119(10) 0.0987(7) Uani 1 1 d . . .
H6 H -0.1107 0.5058 -0.2198 0.118 Uiso 1 1 calc R . .
C7 C -0.08738(16) 0.7422(4) -0.15297(11) 0.0991(7) Uani 1 1 d . . .
H7 H -0.1425 0.8311 -0.1726 0.119 Uiso 1 1 calc R . .
C8 C -0.02512(14) 0.8053(3) -0.09565(9) 0.0830(5) Uani 1 1 d . . .
H8 H -0.0385 0.9366 -0.0764 0.100 Uiso 1 1 calc R . .
C9 C 0.05749(12) 0.6737(2) -0.06660(8) 0.0652(4) Uani 1 1 d . . .
H9 H 0.0991 0.7173 -0.0278 0.078 Uiso 1 1 calc R . .
C10 C 0.27773(11) 0.53557(19) 0.02726(6) 0.0496(3) Uani 1 1 d . . .
H10A H 0.2172 0.5646 0.0597 0.059 Uiso 1 1 calc R . .
H10B H 0.2921 0.6611 0.0004 0.059 Uiso 1 1 calc R . .
C11 C 0.38578(11) 0.4626(2) 0.06404(6) 0.0478(3) Uani 1 1 d . . .
C12 C 0.45065(11) 0.6054(2) 0.11209(7) 0.0584(4) Uani 1 1 d . . .
H12A H 0.4599 0.7411 0.0901 0.070 Uiso 1 1 calc R . .
H12B H 0.5269 0.5477 0.1207 0.070 Uiso 1 1 calc R . .
C13 C 0.39169(10) 0.6364(2) 0.18026(6) 0.0488(3) Uani 1 1 d . . .
C14 C 0.33684(13) 0.8220(2) 0.19604(7) 0.0640(4) Uani 1 1 d . . .
H14 H 0.3327 0.9291 0.1635 0.077 Uiso 1 1 calc R . .
C15 C 0.28792(14) 0.8505(3) 0.25983(8) 0.0746(5) Uani 1 1 d . . .
H15 H 0.2512 0.9766 0.2698 0.090 Uiso 1 1 calc R . .
C16 C 0.29317(13) 0.6948(3) 0.30821(7) 0.0717(4) Uani 1 1 d . . .
H16 H 0.2607 0.7148 0.3511 0.086 Uiso 1 1 calc R . .
C17 C 0.34670(13) 0.5087(3) 0.29298(7) 0.0677(4) Uani 1 1 d . . .
H17 H 0.3503 0.4019 0.3257 0.081 Uiso 1 1 calc R . .
C18 C 0.39512(12) 0.4793(2) 0.22952(7) 0.0581(4) Uani 1 1 d . . .
H18 H 0.4306 0.3521 0.2196 0.070 Uiso 1 1 calc R . .
C19 C 0.41282(12) 0.2656(2) 0.04726(7) 0.0544(3) Uani 1 1 d . . .
H19 H 0.4797(13) 0.189(2) 0.0638(7) 0.073(4) Uiso 1 1 d . . .

loop_
_atom_site_aniso_label
_atom_site_aniso_U_11
_atom_site_aniso_U_22
_atom_site_aniso_U_33
_atom_site_aniso_U_23
_atom_site_aniso_U_13
_atom_site_aniso_U_12
O1 0.0944(8) 0.0452(6) 0.0911(8) -0.0090(5) -0.0014(6) 0.0058(5)
C1 0.0651(8) 0.0419(7) 0.0537(7) 0.0042(6) 0.0096(6) 0.0015(6)
C2 0.0530(7) 0.0447(7) 0.0431(6) 0.0036(5) 0.0059(5) -0.0017(6)
C3 0.0576(8) 0.0531(8) 0.0486(7) -0.0025(6) 0.0050(6) -0.0051(7)
C4 0.0499(7) 0.0695(9) 0.0483(7) 0.0085(6) 0.0028(6) -0.0076(7)
C5 0.0683(10) 0.0990(12) 0.0602(9) 0.0067(9) -0.0069(7) -0.0172(9)
C6 0.0735(12) 0.146(2) 0.0759(11) 0.0265(13) -0.0241(9) -0.0150(13)
C7 0.0641(11) 0.1316(18) 0.1010(14) 0.0478(14) -0.0104(10) 0.0119(12)
C8 0.0674(10) 0.0913(13) 0.0906(12) 0.0259(10) 0.0072(9) 0.0137(9)
C9 0.0577(8) 0.0741(10) 0.0637(8) 0.0106(7) -0.0013(6) 0.0065(8)
C10 0.0564(7) 0.0455(7) 0.0468(6) 0.0014(5) 0.0017(5) 0.0030(6)
C11 0.0502(7) 0.0530(7) 0.0404(6) 0.0048(5) 0.0069(5) -0.0004(6)
C12 0.0525(8) 0.0699(9) 0.0528(7) -0.0035(7) 0.0012(6) -0.0055(7)
C13 0.0434(6) 0.0582(8) 0.0445(6) -0.0026(6) -0.0067(5) -0.0010(6)
C14 0.0697(9) 0.0624(9) 0.0598(8) 0.0062(7) -0.0024(7) 0.0105(8)
C15 0.0755(10) 0.0771(11) 0.0715(10) -0.0067(8) 0.0046(8) 0.0245(9)
C16 0.0642(9) 0.1013(13) 0.0497(8) -0.0063(8) 0.0044(6) 0.0104(9)
C17 0.0701(9) 0.0839(11) 0.0488(7) 0.0122(7) -0.0033(7) 0.0094(8)
C18 0.0591(8) 0.0605(8) 0.0545(7) 0.0007(6) -0.0045(6) 0.0105(7)
C19 0.0555(8) 0.0536(8) 0.0541(7) 0.0078(6) 0.0026(6) 0.0089(7)

loop_
_atom_type_symbol
_atom_type_description
_atom_type_scat_dispersion_real
_atom_type_scat_dispersion_imag
_atom_type_scat_source
C C 0.0033 0.0016 'International Tables Vol C Tables 4.2.6.8 and 6.1.1.4'
H H 0.0000 0.0000 'International Tables Vol C Tables 4.2.6.8 and 6.1.1.4'
O O 0.0106 0.0060 'International Tables Vol C Tables 4.2.6.8 and 6.1.1.4'

loop_
_geom_angle_atom_site_label_1
_geom_angle_atom_site_label_2
_geom_angle_atom_site_label_3
_geom_angle
_geom_angle_site_symmetry_1
_geom_angle_site_symmetry_3
_geom_angle_publ_flag
C2 C10 C11 103.63(10) . . ?
C19 C11 C12 127.23(12) . . ?
C19 C11 C10 111.82(12) . . ?
C12 C11 C10 120.94(12) . . ?
C11 C19 C1 110.48(12) . . ?
C3 C2 C1 120.74(12) . . ?
C3 C2 C10 132.12(12) . . ?
C1 C2 C10 107.02(10) . . ?
C14 C13 C18 118.19(12) . . ?
C14 C13 C12 121.60(12) . . ?
C18 C13 C12 120.18(12) . . ?
C9 C4 C5 117.87(14) . . ?
C9 C4 C3 124.18(12) . . ?
C5 C4 C3 117.95(14) . . ?
O1 C1 C19 127.43(13) . . ?
O1 C1 C2 125.64(13) . . ?
C19 C1 C2 106.91(11) . . ?
C2 C3 C4 130.86(13) . . ?
C11 C12 C13 113.18(10) . . ?
C17 C18 C13 120.92(13) . . ?
C8 C9 C4 120.74(15) . . ?
C13 C14 C15 120.68(13) . . ?
C16 C17 C18 120.30(14) . . ?
C15 C16 C17 119.48(13) . . ?
C6 C5 C4 120.92(18) . . ?
C16 C15 C14 120.43(14) . . ?
C7 C8 C9 120.15(19) . . ?
C7 C6 C5 120.32(18) . . ?
C6 C7 C8 119.99(18) . . ?

loop_
_geom_bond_atom_site_label_1
_geom_bond_atom_site_label_2
_geom_bond_distance
_geom_bond_site_symmetry_2
_geom_bond_publ_flag
C10 C2 1.4994(17) . ?
C10 C11 1.5049(18) . ?
C11 C19 1.3343(19) . ?
C11 C12 1.4953(18) . ?
C19 C1 1.4546(19) . ?
C2 C3 1.3386(18) . ?
C2 C1 1.4897(18) . ?
C13 C14 1.3788(19) . ?
C13 C18 1.3835(18) . ?
C13 C12 1.5148(18) . ?
C4 C9 1.390(2) . ?
C4 C5 1.397(2) . ?
C4 C3 1.4582(19) . ?
O1 C1 1.2265(15) . ?
C18 C17 1.377(2) . ?
C9 C8 1.385(2) . ?
C14 C15 1.385(2) . ?
C17 C16 1.372(2) . ?
C16 C15 1.366(2) . ?
C5 C6 1.377(3) . ?
C8 C7 1.375(3) . ?
C6 C7 1.369(3) . ?

loop_
_cod_related_entry_id
_cod_related_entry_database
_cod_related_entry_code
1 ChemSpider 30653036
